data_4329505
loop_
_publ_author_name
'Saskia Speed'
'Ramon Vicente'
'Daniel Aravena'
'Eliseo Ruiz'
'Olivier Roubeau'
'Simon J. Teat'
'M. Salah El Fallah'

_publ_section_title
;
 Hexanuclear Copper(II) Cages Built on a Central {\m3-O...H...\m3-O}
 Moiety, 1,3-Bis(dimethylamino)-2-propanolato and Capping R-phosphonates:
 Crystal Structures, Magnetic Behavior, and DFT Studies
;
_journal_name_full 'Inorganic Chemistry'
_journal_page_first 6842
_journal_page_last 6850
_journal_paper_doi 10.1021/ic300589h
_journal_volume 51
_journal_year 2012
_chemical_formula_moiety 'C66 H124 Cl4 Cu12 N12 O40 P4, 10(H2 O)'
_chemical_formula_sum 'C66 H144 Cl4 Cu12 N12 O50 P4'
_chemical_formula_weight 2924.24
_chemical_name_systematic
;  
 ?  
;
_space_group_IT_number 61
_symmetry_cell_setting orthorhombic
_symmetry_space_group_name_Hall '-P 2ac 2ab'
_symmetry_space_group_name_H-M 'P b c a'
_atom_sites_solution_hydrogens geom
_atom_sites_solution_primary direct
_atom_sites_solution_secondary difmap
_audit_creation_method SHELXL-97
_cell_angle_alpha 90.00
_cell_angle_beta 90.00
_cell_angle_gamma 90.00
_cell_formula_units_Z 4
_cell_length_a 15.422(3)
_cell_length_b 20.250(4)
_cell_length_c 35.116(7)
_cell_measurement_reflns_used 238
_cell_measurement_temperature 100(2)
_cell_measurement_theta_max 30.0
_cell_measurement_theta_min 1.8
_cell_volume 10967(4)
_computing_cell_refinement 'HKL2000 (Z. Otwinowski and W. Minor, 1997)'
_computing_data_collection MxCube
_computing_data_reduction 'HKL2000 (Z. Otwinowski and W. Minor, 1997)'
_computing_structure_refinement 'SHELXL-97 (Sheldrick, 1997)'
_computing_structure_solution 'SHELXS-97 (Sheldrick, 1990)'
_diffrn_ambient_temperature 100(2)
_diffrn_measured_fraction_theta_full 0.963
_diffrn_measured_fraction_theta_max 0.961
_diffrn_measurement_device_type 'single-axis HUBER diffractometer with ADSC Q210r CCD detector'
_diffrn_measurement_method '  phi rotation with narrow frames'
_diffrn_radiation_monochromator 'silicon 111'
_diffrn_radiation_source 'ESRF BM16'
_diffrn_radiation_type synchrotron
_diffrn_radiation_wavelength 0.75140
_diffrn_reflns_av_R_equivalents 0.0339
_diffrn_reflns_av_sigmaI/netI 0.0270
_diffrn_reflns_limit_h_max 19
_diffrn_reflns_limit_h_min 0
_diffrn_reflns_limit_k_max 26
_diffrn_reflns_limit_k_min -26
_diffrn_reflns_limit_l_max 46
_diffrn_reflns_limit_l_min -46
_diffrn_reflns_number 43916
_diffrn_reflns_theta_full 30.00
_diffrn_reflns_theta_max 30.06
_diffrn_reflns_theta_min 1.86
_exptl_absorpt_coefficient_mu 2.949
_exptl_absorpt_correction_T_max 0.86
_exptl_absorpt_correction_T_min 0.62
_exptl_absorpt_correction_type multi-scan
_exptl_absorpt_process_details MULABS
_exptl_crystal_colour blue
_exptl_crystal_density_diffrn 1.771
_exptl_crystal_description block
_exptl_crystal_F_000 5937
_exptl_crystal_size_max 0.18
_exptl_crystal_size_mid 0.12
_exptl_crystal_size_min 0.05
_refine_diff_density_max 1.879
_refine_diff_density_min -1.436
_refine_diff_density_rms 0.155
_refine_ls_extinction_coef 0.00343(17)
_refine_ls_extinction_expression 'Fc*=kFc[1+0.001xFc2 l3/sin(2  q)]-1/4'
_refine_ls_extinction_method SHELXL
_refine_ls_goodness_of_fit_ref 1.048
_refine_ls_hydrogen_treatment constr
_refine_ls_matrix_type full
_refine_ls_number_parameters 790
_refine_ls_number_reflns 13079
_refine_ls_number_restraints 126
_refine_ls_restrained_S_all 1.081
_refine_ls_R_factor_all 0.0629
_refine_ls_R_factor_gt 0.0597
_refine_ls_shift/su_max 0.001
_refine_ls_shift/su_mean 0.000
_refine_ls_structure_factor_coef Fsqd
_refine_ls_weighting_details 'calc w=1/[  s2(Fo2)+(0.0930P)2+44.3374P] where P=(Fo2+2Fc2)/3'
_refine_ls_weighting_scheme calc
_refine_ls_wR_factor_gt 0.1606
_refine_ls_wR_factor_ref 0.1633
_reflns_number_gt 12125
_reflns_number_total 13079
_reflns_threshold_expression >2sigma(I)
_cod_data_source_file ic300589h_si_001_1.cif
_cod_data_source_block ss209
_cod_database_code 4329505

loop_
_symmetry_equiv_pos_as_xyz
'x, y, z'
'-x+1/2, -y, z+1/2'
'-x, y+1/2, -z+1/2'
'x+1/2, -y+1/2, -z'
'-x, -y, -z'
'x-1/2, y, -z-1/2'
'x, -y-1/2, z-1/2'
'-x-1/2, y-1/2, z'

loop_
_atom_site_label
_atom_site_type_symbol
_atom_site_fract_x
_atom_site_fract_y
_atom_site_fract_z
_atom_site_U_iso_or_equiv
_atom_site_adp_type
_atom_site_occupancy
_atom_site_symmetry_multiplicity
_atom_site_calc_flag
_atom_site_refinement_flags
_atom_site_disorder_assembly
_atom_site_disorder_group
Cu1 Cu 0.40804(3) 0.34937(2) 0.411839(13) 0.01845(13) Uani 1 1 d . A .
Cu2 Cu 0.35620(4) 0.18554(3) 0.37951(2) 0.02036(15) Uani 0.85 1 d P A 1
Cu4 Cu 0.48533(5) 0.19251(3) 0.308460(15) 0.01805(14) Uani 0.85 1 d P A 1
Cu6 Cu 0.56268(7) 0.16170(4) 0.39199(3) 0.0172(2) Uani 0.85 1 d P A 1
Cu3 Cu 0.46605(6) 0.36818(3) 0.327012(17) 0.01713(15) Uani 0.90 1 d P A 1
Cu5 Cu 0.60979(4) 0.33608(3) 0.39233(3) 0.01740(16) Uani 0.90 1 d P A 1
Cl1 Cl 0.48646(8) 0.22869(5) 0.48147(3) 0.0281(2) Uani 1 1 d . . .
Cl2 Cl 0.29661(7) 0.73266(6) 0.69524(3) 0.0355(3) Uani 1 1 d . . .
P1 P 0.51609(7) 0.46045(5) 0.38852(3) 0.0198(2) Uani 1 1 d . . .
P2 P 0.45049(7) 0.06848(5) 0.35030(3) 0.0235(2) Uani 1 1 d . . .
O1 O 0.49297(17) 0.32286(13) 0.37380(7) 0.0178(5) Uani 1 1 d . . .
O2 O 0.47238(17) 0.20651(13) 0.36285(7) 0.0180(5) Uani 1 1 d . . .
O3 O 0.33978(18) 0.26972(14) 0.40552(8) 0.0210(5) Uani 1 1 d . . .
O4 O 0.4580(2) 0.28598(14) 0.29845(8) 0.0235(6) Uani 1 1 d . . .
O5 O 0.62799(17) 0.24219(13) 0.40089(8) 0.0195(5) Uani 1 1 d . . .
O6 O 0.4725(2) 0.42999(15) 0.42295(8) 0.0271(6) Uani 1 1 d . A .
O7 O 0.4616(2) 0.45370(15) 0.35224(9) 0.0303(7) Uani 1 1 d . A .
O8 O 0.6066(2) 0.43186(15) 0.38218(10) 0.0303(7) Uani 1 1 d . A .
O9 O 0.3604(2) 0.09941(18) 0.35283(11) 0.0288(7) Uani 0.85 1 d P A 1
O10 O 0.5006(3) 0.09643(17) 0.31544(10) 0.0295(8) Uani 0.85 1 d P A 1
O11 O 0.5025(2) 0.07678(16) 0.38644(10) 0.0243(7) Uani 0.85 1 d P A 1
O12 O 0.4944(2) 0.29337(14) 0.46494(8) 0.0263(6) Uani 1 1 d . . .
O13 O 0.4806(2) 0.17886(16) 0.45211(9) 0.0328(7) Uani 1 1 d . . .
O14 O 0.5602(3) 0.2163(2) 0.50486(11) 0.0531(11) Uani 1 1 d . . .
O15 O 0.4100(3) 0.2259(2) 0.50419(12) 0.0601(14) Uani 1 1 d . . .
O16 O 0.3378(3) 0.67515(18) 0.67787(11) 0.0395(8) Uani 1 1 d . . .
O17 O 0.3511(2) 0.79025(19) 0.68911(11) 0.0399(8) Uani 1 1 d . . .
O18 O 0.2142(3) 0.7434(2) 0.67798(12) 0.0498(10) Uani 1 1 d . . .
O19 O 0.2878(2) 0.7208(2) 0.73549(10) 0.0458(9) Uani 1 1 d . . .
N1 N 0.3022(2) 0.38640(18) 0.43868(10) 0.0265(7) Uani 1 1 d . . .
N2 N 0.2463(3) 0.15771(19) 0.40766(12) 0.0328(8) Uani 1 1 d D . .
N3 N 0.4430(3) 0.41349(19) 0.27734(10) 0.0356(9) Uani 1 1 d . . .
N4 N 0.4767(3) 0.18048(19) 0.25133(11) 0.0347(9) Uani 1 1 d . . .
N5 N 0.7179(3) 0.34996(19) 0.42450(12) 0.0310(8) Uani 1 1 d . . .
N6 N 0.6675(2) 0.11409(17) 0.41357(11) 0.0261(7) Uani 1 1 d . . .
C2 C 0.2586(3) 0.2742(3) 0.42390(18) 0.0466(14) Uani 1 1 d U A .
H2 H 0.2191 0.2882 0.4028 0.056 Uiso 1 1 calc R B 1
C7 C 0.1788(6) 0.1427(5) 0.3825(3) 0.087(3) Uani 1 1 d DU A .
H7A H 0.1271 0.1300 0.3970 0.131 Uiso 1 1 calc R C 2
H7B H 0.1963 0.1060 0.3660 0.131 Uiso 1 1 calc R C 2
H7C H 0.1656 0.1815 0.3668 0.131 Uiso 1 1 calc R C 2
C1 C 0.2533(8) 0.3312(6) 0.4510(3) 0.030(2) Uani 0.50 1 d PU A 1
H1A H 0.1919 0.3445 0.4540 0.047 Uiso 1 1 calc R A 1
H1B H 0.2748 0.3169 0.4763 0.047 Uiso 1 1 calc R A 1
C3 C 0.2247(6) 0.2143(4) 0.4345(3) 0.031(2) Uani 0.50 1 d PDU A 1
H3A H 0.1608 0.2184 0.4362 0.037 Uiso 1 1 calc R A 1
H3B H 0.2465 0.2032 0.4603 0.037 Uiso 1 1 calc R A 1
C4 C 0.3188(6) 0.4329(4) 0.4704(2) 0.0240(15) Uani 0.50 1 d PU A 1
H4A H 0.2634 0.4482 0.4809 0.046 Uiso 1 1 calc R A 1
H4B H 0.3519 0.4708 0.4610 0.046 Uiso 1 1 calc R A 1
H4C H 0.3519 0.4104 0.4904 0.046 Uiso 1 1 calc R A 1
C5 C 0.2556(6) 0.4257(4) 0.4072(3) 0.0256(16) Uani 0.50 1 d PU A 1
H5A H 0.2029 0.4457 0.4177 0.048 Uiso 1 1 calc R A 1
H5B H 0.2402 0.3959 0.3863 0.048 Uiso 1 1 calc R A 1
H5C H 0.2942 0.4604 0.3977 0.048 Uiso 1 1 calc R A 1
C8 C 0.4226(9) 0.3627(6) 0.2500(4) 0.034(3) Uani 0.50 1 d P A 1
H8A H 0.3587 0.3608 0.2472 0.041 Uiso 1 1 calc R A 1
H8B H 0.4469 0.3760 0.2251 0.041 Uiso 1 1 calc R A 1
C10 C 0.4345(7) 0.2431(4) 0.2374(3) 0.0291(18) Uani 0.50 1 d P A 1
H10A H 0.4532 0.2511 0.2108 0.035 Uiso 1 1 calc R A 1
H10B H 0.3709 0.2366 0.2371 0.035 Uiso 1 1 calc R A 1
C11 C 0.5295(7) 0.4493(6) 0.2660(3) 0.041(2) Uani 0.50 1 d PU A 1
H11A H 0.5198 0.4761 0.2432 0.061 Uiso 1 1 calc R A 1
H11B H 0.5745 0.4164 0.2608 0.061 Uiso 1 1 calc R A 1
H11C H 0.5482 0.4779 0.2870 0.061 Uiso 1 1 calc R A 1
C12 C 0.3780(8) 0.4635(6) 0.2791(3) 0.046(2) Uani 0.50 1 d PU A 1
H12A H 0.3677 0.4813 0.2536 0.069 Uiso 1 1 calc R A 1
H12B H 0.3976 0.4991 0.2960 0.069 Uiso 1 1 calc R A 1
H12C H 0.3242 0.4446 0.2891 0.069 Uiso 1 1 calc R A 1
C15 C 0.7328(4) 0.2860(3) 0.44369(18) 0.0272(11) Uani 0.75 1 d P A 1
H15A H 0.6967 0.2835 0.4670 0.033 Uiso 1 1 calc R A 1
H15B H 0.7944 0.2826 0.4514 0.033 Uiso 1 1 calc R A 1
C17 C 0.7120(4) 0.1654(3) 0.43716(18) 0.0251(11) Uani 0.75 1 d P A 1
H17A H 0.6827 0.1691 0.4621 0.040 Uiso 1 1 calc R A 1
H17B H 0.7728 0.1520 0.4417 0.040 Uiso 1 1 calc R A 1
C6 C 0.2632(6) 0.1018(4) 0.4324(3) 0.083(2) Uani 1 1 d DU A .
H6A H 0.2096 0.0892 0.4455 0.125 Uiso 1 1 calc R . .
H6B H 0.3073 0.1139 0.4512 0.125 Uiso 1 1 calc R . .
H6C H 0.2840 0.0645 0.4171 0.125 Uiso 1 1 calc R . .
C9 C 0.4529(5) 0.2980(3) 0.25851(15) 0.0500(14) Uani 1 1 d U A .
H9 H 0.5158 0.3034 0.2524 0.060 Uiso 1 1 calc R D 1
C51 C 0.2323(8) 0.3339(7) 0.4341(5) 0.049(3) Uani 0.50 1 d PU A 2
C53 C 0.2003(8) 0.2188(6) 0.4138(4) 0.042(2) Uani 0.50 1 d P A 2
C58 C 0.4667(9) 0.3645(6) 0.2484(3) 0.032(2) Uani 0.50 1 d P A 2
C60 C 0.4920(8) 0.2474(4) 0.2351(2) 0.0301(19) Uani 0.50 1 d P A 2
C54 C 0.3235(9) 0.3871(7) 0.4808(3) 0.055(3) Uani 0.50 1 d PU A 2
C55 C 0.2773(9) 0.4478(6) 0.4259(5) 0.055(3) Uani 0.50 1 d PU A 2
C61 C 0.4770(9) 0.4766(6) 0.2708(3) 0.047(3) Uani 0.50 1 d PU A 2
C62 C 0.3375(8) 0.4204(6) 0.2750(3) 0.047(3) Uani 0.50 1 d PU A 2
C67 C 0.7391(14) 0.1610(10) 0.4116(8) 0.042(5) Uani 0.25 1 d P A 2
C65 C 0.7665(13) 0.2798(9) 0.4195(6) 0.035(4) Uani 0.25 1 d P A 2
C13 C 0.5563(5) 0.1531(5) 0.23568(19) 0.081(3) Uani 1 1 d . A .
H13A H 0.5538 0.1545 0.2078 0.121 Uiso 1 1 calc R . .
H13B H 0.5629 0.1073 0.2441 0.121 Uiso 1 1 calc R . .
H13C H 0.6059 0.1792 0.2446 0.121 Uiso 1 1 calc R . .
C14 C 0.4059(5) 0.1384(4) 0.24067(19) 0.070(2) Uani 1 1 d . A .
H14A H 0.4094 0.1286 0.2134 0.105 Uiso 1 1 calc R . .
H14B H 0.3509 0.1607 0.2462 0.105 Uiso 1 1 calc R . .
H14C H 0.4090 0.0972 0.2552 0.105 Uiso 1 1 calc R . .
C16 C 0.7104(3) 0.2304(2) 0.41773(14) 0.0310(9) Uani 1 1 d . A .
H16 H 0.7546 0.2293 0.3969 0.037 Uiso 1 1 calc R E 1
C18 C 0.7018(5) 0.4005(4) 0.45472(18) 0.0558(16) Uani 1 1 d . A .
H18A H 0.7545 0.4065 0.4699 0.084 Uiso 1 1 calc R . .
H18B H 0.6546 0.3855 0.4713 0.084 Uiso 1 1 calc R . .
H18C H 0.6856 0.4425 0.4428 0.084 Uiso 1 1 calc R . .
C19 C 0.7901(4) 0.3741(4) 0.40144(19) 0.0530(15) Uani 1 1 d . A .
H19A H 0.8030 0.3420 0.3813 0.079 Uiso 1 1 calc R . .
H19B H 0.8413 0.3799 0.4176 0.079 Uiso 1 1 calc R . .
H19C H 0.7743 0.4165 0.3899 0.079 Uiso 1 1 calc R . .
C20 C 0.7200(4) 0.0892(4) 0.3824(2) 0.0597(18) Uani 1 1 d . A .
H20A H 0.7338 0.1254 0.3649 0.090 Uiso 1 1 calc R . .
H20B H 0.6878 0.0549 0.3687 0.090 Uiso 1 1 calc R . .
H20C H 0.7739 0.0705 0.3925 0.090 Uiso 1 1 calc R . .
C21 C 0.6467(4) 0.0611(3) 0.43975(16) 0.0439(12) Uani 1 1 d . A .
H21A H 0.7004 0.0408 0.4490 0.066 Uiso 1 1 calc R . .
H21B H 0.6116 0.0278 0.4266 0.066 Uiso 1 1 calc R . .
H21C H 0.6140 0.0790 0.4614 0.066 Uiso 1 1 calc R . .
C22 C 0.5282(3) 0.54746(18) 0.39837(11) 0.0205(7) Uani 1 1 d . . .
C23 C 0.5187(3) 0.5707(2) 0.43556(12) 0.0264(8) Uani 1 1 d . . .
H23A H 0.5069 0.5407 0.4557 0.032 Uiso 1 1 calc R A .
C24 C 0.5263(3) 0.6379(2) 0.44327(13) 0.0306(9) Uani 1 1 d . . .
H24A H 0.5186 0.6536 0.4685 0.037 Uiso 1 1 calc R . .
C25 C 0.5452(3) 0.6820(2) 0.41418(14) 0.0302(9) Uani 1 1 d . . .
H25A H 0.5508 0.7277 0.4195 0.036 Uiso 1 1 calc R A .
C26 C 0.5557(3) 0.6590(2) 0.37728(14) 0.0307(9) Uani 1 1 d . . .
H26A H 0.5689 0.6890 0.3573 0.037 Uiso 1 1 calc R . .
C27 C 0.5471(3) 0.5921(2) 0.36943(12) 0.0252(8) Uani 1 1 d . . .
H27A H 0.5543 0.5767 0.3441 0.030 Uiso 1 1 calc R A .
C28 C 0.4364(3) -0.0196(2) 0.34401(13) 0.0303(9) Uani 1 1 d U A .
C29 C 0.4913(6) -0.0637(3) 0.3608(2) 0.0685(19) Uani 1 1 d U . .
H29A H 0.5388 -0.0482 0.3754 0.082 Uiso 1 1 calc R A .
C30 C 0.4781(7) -0.1313(3) 0.3565(3) 0.081(2) Uani 1 1 d U A .
H30A H 0.5179 -0.1610 0.3681 0.097 Uiso 1 1 calc R . .
C31 C 0.4121(5) -0.1558(3) 0.33682(19) 0.0521(16) Uani 1 1 d . . .
H31A H 0.4030 -0.2022 0.3353 0.062 Uiso 1 1 calc R A .
C32 C 0.3574(5) -0.1127(3) 0.3187(3) 0.068(2) Uani 1 1 d . A .
H32A H 0.3118 -0.1292 0.3032 0.082 Uiso 1 1 calc R . .
C33 C 0.3683(4) -0.0451(3) 0.3229(2) 0.0534(16) Uani 1 1 d . . .
H33A H 0.3283 -0.0158 0.3112 0.064 Uiso 1 1 calc R A .
O1W O 0.5686(3) 0.9904(2) 0.54644(13) 0.0584(12) Uani 1 1 d U . .
O2W O 0.5608(4) 0.9255(2) 0.47682(15) 0.0719(15) Uani 1 1 d U . .
O3W O 0.7672(4) 0.8861(3) 0.70461(15) 0.0732(15) Uani 1 1 d . . .
O4W O 0.7790(4) 0.9288(3) 0.78103(16) 0.0803(16) Uani 1 1 d U . .
O5W O 0.2908(4) 0.5346(2) 0.68054(15) 0.0688(14) Uani 1 1 d U . .
O6W O 0.7178(3) 0.7627(3) 0.67601(14) 0.0604(12) Uani 1 1 d . . .
Cu22 Cu 0.3672(2) 0.17902(18) 0.39556(12) 0.0166(8) Uiso 0.15 1 d P A 2
Cu44 Cu 0.4451(3) 0.19079(17) 0.31145(10) 0.0193(8) Uiso 0.15 1 d P A 2
Cu66 Cu 0.5734(4) 0.1622(3) 0.38371(15) 0.0121(13) Uiso 0.15 1 d P A 2
Cu33 Cu 0.4943(4) 0.3677(3) 0.32773(16) 0.0078(14) Uiso 0.10 1 d P A 2
Cu55 Cu 0.6056(5) 0.3345(4) 0.40391(19) 0.0151(18) Uiso 0.10 1 d P A 2
O49 O 0.4162(12) 0.0973(9) 0.3190(5) 0.020(3) Uiso 0.15 1 d P A 2
O50 O 0.3930(13) 0.0856(10) 0.3891(5) 0.024(4) Uiso 0.15 1 d P A 2
O51 O 0.5442(12) 0.0769(10) 0.3612(5) 0.023(4) Uiso 0.15 1 d P A 2

loop_
_atom_site_aniso_label
_atom_site_aniso_U_11
_atom_site_aniso_U_22
_atom_site_aniso_U_33
_atom_site_aniso_U_23
_atom_site_aniso_U_13
_atom_site_aniso_U_12
Cu1 0.0214(2) 0.0139(2) 0.0201(2) -0.00192(16) 0.00435(16) -0.00055(16)
Cu2 0.0227(3) 0.0134(3) 0.0250(4) -0.0009(2) 0.0034(2) -0.0003(2)
Cu4 0.0267(4) 0.0109(3) 0.0165(3) -0.00025(18) 0.0004(2) 0.0026(2)
Cu6 0.0219(4) 0.0113(3) 0.0184(4) 0.0024(3) -0.0001(3) 0.0014(2)
Cu3 0.0227(4) 0.0117(3) 0.0170(3) 0.00014(17) 0.0011(3) 0.0021(2)
Cu5 0.0209(3) 0.0114(3) 0.0199(4) 0.0006(3) 0.0009(3) -0.00005(18)
Cl1 0.0469(6) 0.0191(4) 0.0182(4) -0.0002(3) 0.0048(4) -0.0044(4)
Cl2 0.0303(5) 0.0460(7) 0.0301(5) -0.0032(5) 0.0044(4) -0.0018(4)
P1 0.0278(5) 0.0110(4) 0.0205(4) -0.0009(3) 0.0028(4) 0.0019(3)
P2 0.0302(5) 0.0124(4) 0.0278(5) -0.0030(4) -0.0044(4) 0.0020(4)
O1 0.0196(12) 0.0144(12) 0.0194(12) 0.0014(10) 0.0021(10) 0.0016(9)
O2 0.0206(12) 0.0133(12) 0.0201(12) 0.0000(10) -0.0008(10) 0.0024(9)
O3 0.0199(13) 0.0183(13) 0.0249(13) -0.0041(11) 0.0045(10) -0.0027(10)
O4 0.0390(16) 0.0140(13) 0.0175(12) 0.0023(10) 0.0001(11) 0.0055(11)
O5 0.0180(12) 0.0147(12) 0.0258(13) 0.0007(10) -0.0028(10) 0.0015(10)
O6 0.0364(16) 0.0210(14) 0.0240(14) -0.0045(11) 0.0049(12) -0.0047(12)
O7 0.0501(19) 0.0159(13) 0.0248(14) -0.0032(11) -0.0052(13) 0.0060(13)
O8 0.0304(16) 0.0160(14) 0.0445(18) 0.0007(13) 0.0089(13) -0.0002(11)
O9 0.0294(18) 0.0209(17) 0.0359(19) -0.0045(14) -0.0054(14) 0.0011(13)
O10 0.052(2) 0.0120(15) 0.0248(17) 0.0019(13) 0.0043(16) 0.0060(15)
O11 0.0330(18) 0.0132(15) 0.0267(16) 0.0017(13) -0.0070(14) -0.0031(13)
O12 0.0378(16) 0.0175(13) 0.0235(14) -0.0001(11) 0.0003(12) -0.0006(12)
O13 0.056(2) 0.0193(14) 0.0231(14) -0.0046(12) 0.0070(14) -0.0064(14)
O14 0.087(3) 0.036(2) 0.0353(19) -0.0015(16) -0.029(2) 0.016(2)
O15 0.080(3) 0.055(3) 0.045(2) -0.025(2) 0.042(2) -0.039(2)
O16 0.043(2) 0.0336(18) 0.0422(19) -0.0010(15) 0.0103(15) -0.0061(15)
O17 0.042(2) 0.0373(19) 0.0404(19) -0.0043(15) 0.0064(15) 0.0000(15)
O18 0.037(2) 0.070(3) 0.043(2) -0.0071(19) -0.0052(16) 0.0015(19)
O19 0.0374(19) 0.071(3) 0.0293(17) 0.0023(18) 0.0050(14) -0.0063(18)
N1 0.0268(17) 0.0228(17) 0.0300(17) -0.0083(14) 0.0072(14) 0.0026(13)
N2 0.0284(19) 0.0231(18) 0.047(2) -0.0013(16) 0.0102(17) -0.0069(14)
N3 0.070(3) 0.0198(17) 0.0176(16) 0.0027(14) 0.0004(17) 0.0047(18)
N4 0.064(3) 0.0179(17) 0.0225(17) -0.0022(14) -0.0058(17) 0.0035(17)
N5 0.0283(19) 0.0220(17) 0.043(2) -0.0013(16) -0.0091(16) -0.0052(14)
N6 0.0231(17) 0.0169(16) 0.0383(19) 0.0039(14) -0.0037(14) 0.0042(13)
C2 0.032(2) 0.037(3) 0.071(3) -0.029(2) 0.028(2) -0.018(2)
C7 0.064(4) 0.121(5) 0.077(4) -0.005(4) -0.004(3) -0.014(4)
C1 0.027(5) 0.026(4) 0.039(5) -0.015(4) 0.009(4) -0.011(4)
C3 0.035(5) 0.023(4) 0.035(5) -0.015(4) 0.025(4) -0.010(4)
C4 0.032(3) 0.015(3) 0.024(3) -0.010(3) 0.008(3) -0.003(3)
C5 0.026(3) 0.019(3) 0.032(3) -0.006(3) -0.002(3) 0.008(3)
C8 0.054(7) 0.020(5) 0.028(5) -0.001(4) -0.017(6) -0.001(6)
C10 0.039(5) 0.022(4) 0.026(4) -0.005(3) -0.011(4) 0.007(4)
C11 0.044(4) 0.044(4) 0.034(4) 0.010(3) 0.005(3) -0.009(3)
C12 0.053(4) 0.041(4) 0.044(4) 0.011(4) -0.006(4) 0.013(4)
C15 0.026(3) 0.024(3) 0.033(3) 0.002(2) -0.010(2) -0.001(2)
C17 0.023(3) 0.020(3) 0.032(3) 0.002(2) -0.009(2) 0.0016(19)
C6 0.088(4) 0.076(4) 0.086(4) 0.036(3) 0.010(3) -0.001(3)
C9 0.094(4) 0.030(2) 0.026(2) 0.0002(18) 0.003(2) 0.013(2)
C51 0.022(6) 0.035(5) 0.091(10) -0.018(7) 0.023(6) -0.009(4)
C53 0.049(6) 0.040(6) 0.038(6) -0.012(5) 0.005(5) -0.011(5)
C58 0.060(8) 0.023(5) 0.012(4) -0.002(3) -0.007(5) -0.006(6)
C60 0.054(6) 0.016(4) 0.020(4) 0.002(3) -0.002(4) 0.006(4)
C54 0.067(7) 0.062(8) 0.035(5) -0.020(5) 0.015(5) -0.008(6)
C55 0.046(6) 0.039(6) 0.081(9) -0.003(6) 0.012(6) 0.019(5)
C61 0.063(5) 0.036(4) 0.042(4) 0.004(3) 0.000(4) -0.007(4)
C62 0.054(4) 0.042(4) 0.045(4) 0.000(4) -0.008(4) 0.015(4)
C67 0.031(10) 0.022(9) 0.074(17) 0.009(9) -0.014(11) 0.005(7)
C65 0.038(10) 0.019(8) 0.047(11) 0.000(8) -0.020(9) 0.007(7)
C13 0.061(4) 0.147(9) 0.034(3) -0.032(4) 0.002(3) 0.010(5)
C14 0.069(4) 0.103(6) 0.037(3) -0.023(4) -0.006(3) -0.028(4)
C16 0.025(2) 0.021(2) 0.047(3) -0.0038(18) -0.0150(18) 0.0061(15)
C18 0.056(4) 0.064(4) 0.047(3) -0.018(3) -0.007(3) -0.012(3)
C19 0.030(3) 0.075(4) 0.054(3) 0.010(3) -0.005(2) -0.019(3)
C20 0.052(4) 0.068(4) 0.059(4) 0.002(3) 0.014(3) 0.030(3)
C21 0.044(3) 0.044(3) 0.043(3) 0.020(2) -0.005(2) 0.010(2)
C22 0.0259(18) 0.0120(16) 0.0235(18) -0.0003(14) 0.0002(14) 0.0016(13)
C23 0.034(2) 0.022(2) 0.0233(19) -0.0018(15) 0.0012(15) 0.0001(16)
C24 0.040(2) 0.021(2) 0.031(2) -0.0069(17) -0.0034(17) 0.0042(17)
C25 0.036(2) 0.0146(18) 0.039(2) -0.0064(17) -0.0063(18) 0.0015(16)
C26 0.039(2) 0.0170(19) 0.036(2) 0.0029(16) -0.0028(18) 0.0000(16)
C27 0.031(2) 0.0174(19) 0.0269(19) 0.0004(15) 0.0021(15) 0.0011(15)
C28 0.042(2) 0.0165(18) 0.033(2) -0.0035(16) 0.0005(18) -0.0002(16)
C29 0.098(4) 0.021(2) 0.086(4) -0.005(3) -0.049(4) 0.010(3)
C30 0.126(6) 0.021(3) 0.097(5) -0.002(3) -0.047(5) 0.010(3)
C31 0.078(4) 0.017(2) 0.062(4) -0.011(2) 0.027(3) -0.011(2)
C32 0.049(4) 0.039(3) 0.116(6) -0.032(4) 0.014(4) -0.019(3)
C33 0.041(3) 0.027(3) 0.092(5) -0.014(3) -0.009(3) -0.004(2)
O1W 0.061(2) 0.058(2) 0.056(2) 0.026(2) -0.0159(19) -0.020(2)
O2W 0.105(3) 0.044(2) 0.066(3) 0.023(2) 0.040(2) 0.023(2)
O3W 0.064(3) 0.101(4) 0.054(3) -0.002(3) -0.003(2) -0.003(3)
O4W 0.109(4) 0.070(3) 0.062(3) -0.001(2) 0.005(3) 0.026(3)
O5W 0.084(3) 0.051(2) 0.071(3) 0.003(2) 0.032(2) -0.018(2)
O6W 0.051(3) 0.067(3) 0.064(3) 0.004(2) 0.001(2) 0.008(2)

loop_
_atom_type_symbol
_atom_type_description
_atom_type_scat_dispersion_real
_atom_type_scat_dispersion_imag
_atom_type_scat_source
C C -0.00202 0.00184 'WCROMER Program in WinGX L.Kissel & R.H.Pratt Acta Cryst A46 170 1990'
H H 0.0000 0.0000 'WCROMER Program in WinGX L.Kissel & R.H.Pratt Acta Cryst A46 170 1990'
N N -0.00306 0.00376 'WCROMER Program in WinGX L.Kissel & R.H.Pratt Acta Cryst A46 170 1990'
O O -0.00413 0.00689 'WCROMER Program in WinGX L.Kissel & R.H.Pratt Acta Cryst A46 170 1990'
P P 0.09636 0.10655 'WCROMER Program in WinGX L.Kissel & R.H.Pratt Acta Cryst A46 170 1990'
Cu Cu 0.15756 1.40247 'WCROMER Program in WinGX L.Kissel & R.H.Pratt Acta Cryst A46 170 1990'
Cl Cl 0.13465 0.17838 'WCROMER Program in WinGX L.Kissel & R.H.Pratt Acta Cryst A46 170 1990'

loop_
_geom_angle_atom_site_label_1
_geom_angle_atom_site_label_2
_geom_angle_atom_site_label_3
_geom_angle
O3 Cu1 O1 93.30(11)
O3 Cu1 O6 174.72(12)
O1 Cu1 O6 91.44(12)
O3 Cu1 N1 85.63(13)
O1 Cu1 N1 164.23(14)
O6 Cu1 N1 90.45(14)
O2 Cu2 O3 94.02(11)
O2 Cu2 O9 91.16(14)
O3 Cu2 O9 174.40(14)
O2 Cu2 N2 167.75(15)
O3 Cu2 N2 84.65(14)
O9 Cu2 N2 90.74(16)
O2 Cu4 O4 90.76(11)
O2 Cu4 O10 91.94(13)
O4 Cu4 O10 173.59(16)
O2 Cu4 N4 170.22(16)
O4 Cu4 N4 85.69(14)
O10 Cu4 N4 90.70(15)
O5 Cu6 O2 93.68(12)
O5 Cu6 O11 175.12(14)
O2 Cu6 O11 91.03(13)
O5 Cu6 N6 85.72(13)
O2 Cu6 N6 170.09(15)
O11 Cu6 N6 89.85(15)
O1 Cu3 O7 92.48(12)
O1 Cu3 O4 92.63(12)
O7 Cu3 O4 173.07(14)
O1 Cu3 N3 177.37(16)
O7 Cu3 N3 89.00(15)
O4 Cu3 N3 86.09(14)
O1 Cu5 O5 92.93(11)
O1 Cu5 O8 92.97(13)
O5 Cu5 O8 173.00(13)
O1 Cu5 N5 165.88(15)
O5 Cu5 N5 86.03(14)
O8 Cu5 N5 89.14(15)
O15 Cl1 O14 109.3(3)
O15 Cl1 O12 109.4(3)
O14 Cl1 O12 109.0(2)
O15 Cl1 O13 108.7(2)
O14 Cl1 O13 109.7(2)
O12 Cl1 O13 110.69(18)
O18 Cl2 O19 111.1(2)
O18 Cl2 O17 109.3(3)
O19 Cl2 O17 109.5(2)
O18 Cl2 O16 109.4(3)
O19 Cl2 O16 108.5(3)
O17 Cl2 O16 109.1(2)
O6 P1 O8 111.57(19)
O6 P1 O7 112.56(19)
O8 P1 O7 110.26(19)
O6 P1 C22 106.88(18)
O8 P1 C22 107.67(18)
O7 P1 C22 107.64(18)
O6 P1 Cu33 106.01(17)
O8 P1 Cu33 75.52(18)
C22 P1 Cu33 142.68(18)
O49 P2 O51 122.2(11)
O11 P2 O10 110.9(2)
O9 P2 O10 110.4(2)
O49 P2 O50 111.6(10)
O51 P2 O50 106.3(10)
O49 P2 C28 106.2(8)
O51 P2 C28 105.0(8)
O11 P2 C28 106.0(2)
O9 P2 C28 107.6(2)
O10 P2 C28 108.8(2)
O50 P2 C28 104.0(7)
O51 P2 Cu44 92.9(8)
O11 P2 Cu44 108.86(15)
O9 P2 Cu44 69.05(17)
O10 P2 Cu44 46.84(16)
O50 P2 Cu44 101.3(7)
C28 P2 Cu44 143.16(17)
Cu3 O1 Cu5 114.93(14)
Cu33 O1 Cu1 118.1(2)
Cu3 O1 Cu1 107.99(13)
Cu5 O1 Cu1 110.98(13)
Cu33 O1 Cu55 112.6(3)
Cu1 O1 Cu55 100.7(2)
Cu2 O2 Cu4 111.18(13)
Cu44 O2 Cu66 117.6(2)
Cu2 O2 Cu6 113.63(14)
Cu4 O2 Cu6 112.00(13)
Cu66 O2 Cu22 107.2(2)
C2 O3 Cu22 110.0(3)
C2 O3 Cu1 112.1(3)
Cu22 O3 Cu1 134.26(18)
C2 O3 Cu2 112.7(3)
Cu1 O3 Cu2 135.25(15)
C9 O4 Cu3 111.3(3)
C9 O4 Cu4 110.6(3)
Cu3 O4 Cu4 135.69(15)
C9 O4 Cu44 112.7(3)
C9 O4 Cu33 112.0(3)
Cu44 O4 Cu33 134.6(2)
C16 O5 Cu55 107.7(3)
C16 O5 Cu66 112.3(3)
Cu55 O5 Cu66 140.0(3)
C16 O5 Cu6 112.9(2)
C16 O5 Cu5 111.0(2)
Cu6 O5 Cu5 136.12(15)
P1 O6 Cu1 114.04(17)
P1 O7 Cu3 115.99(18)
P1 O7 Cu33 107.2(2)
P1 O8 Cu5 111.68(17)
P1 O8 Cu55 107.1(3)
P2 O9 Cu2 114.7(2)
P2 O10 Cu4 113.4(2)
P2 O11 Cu6 115.6(2)
C55 N1 C1 131.6(8)
C1 N1 C4 111.2(6)
C55 N1 C54 111.7(9)
C55 N1 C51 113.5(9)
C54 N1 C51 105.2(9)
C1 N1 C5 112.3(7)
C4 N1 C5 107.0(5)
C54 N1 C5 142.8(7)
C51 N1 C5 87.5(8)
C55 N1 Cu1 114.0(6)
C1 N1 Cu1 106.2(5)
C4 N1 Cu1 116.5(4)
C54 N1 Cu1 106.4(6)
C51 N1 Cu1 105.2(5)
C5 N1 Cu1 103.5(4)
C7 N2 C53 85.1(7)
C7 N2 C6 110.0(7)
C7 N2 C3 113.1(5)
C6 N2 C3 104.8(5)
C7 N2 Cu22 128.2(5)
C53 N2 Cu22 108.1(5)
C6 N2 Cu22 97.5(4)
C3 N2 Cu22 100.2(4)
C7 N2 Cu2 111.8(5)
C53 N2 Cu2 104.1(5)
C6 N2 Cu2 110.9(4)
C3 N2 Cu2 105.9(4)
C61 N3 C12 67.8(8)
C12 N3 C8 112.5(8)
C61 N3 C58 114.3(8)
C12 N3 C11 106.2(7)
C8 N3 C11 110.3(8)
C61 N3 C62 106.7(8)
C8 N3 C62 79.0(8)
C58 N3 C62 105.7(8)
C11 N3 C62 142.5(7)
C61 N3 Cu3 119.7(6)
C12 N3 Cu3 114.3(5)
C8 N3 Cu3 106.9(5)
C58 N3 Cu3 104.4(5)
C11 N3 Cu3 106.4(5)
C62 N3 Cu3 105.0(5)
C61 N3 Cu33 113.1(6)
C12 N3 Cu33 121.9(5)
C8 N3 Cu33 108.7(5)
C58 N3 Cu33 100.8(5)
C11 N3 Cu33 95.5(5)
C62 N3 Cu33 116.4(5)
C14 N4 C13 108.5(6)
C14 N4 C60 124.2(6)
C13 N4 C60 93.9(7)
C14 N4 C10 94.9(6)
C13 N4 C10 124.2(7)
C14 N4 Cu4 112.3(4)
C13 N4 Cu4 111.4(4)
C60 N4 Cu4 105.0(4)
C10 N4 Cu4 104.4(4)
C14 N4 Cu44 98.0(4)
C13 N4 Cu44 126.3(4)
C60 N4 Cu44 108.6(4)
C10 N4 Cu44 97.9(4)
C19 N5 C15 115.3(5)
C19 N5 C18 107.0(5)
C15 N5 C18 107.5(5)
C19 N5 C65 83.1(9)
C18 N5 C65 139.1(8)
C19 N5 Cu55 122.6(4)
C15 N5 Cu55 99.8(4)
C18 N5 Cu55 103.3(4)
C65 N5 Cu55 103.6(7)
C19 N5 Cu5 111.3(3)
C15 N5 Cu5 105.0(3)
C18 N5 Cu5 110.6(3)
C65 N5 Cu5 101.4(7)
C21 N6 C20 110.2(5)
C21 N6 C67 132.9(10)
C20 N6 C67 76.6(12)
C21 N6 C17 105.3(4)
C20 N6 C17 113.8(5)
C21 N6 Cu6 114.3(3)
C20 N6 Cu6 109.1(3)
C67 N6 Cu6 106.0(8)
C17 N6 Cu6 104.0(3)
C21 N6 Cu66 121.5(3)
C20 N6 Cu66 100.1(4)
C67 N6 Cu66 101.7(8)
C17 N6 Cu66 106.2(3)
C3 C2 O3 113.9(5)
C3 C2 C1 119.1(7)
O3 C2 C1 112.8(6)
C3 C2 H2 102.7
O3 C2 H2 102.7
C1 C2 H2 102.7
N2 C7 H7A 109.5
N2 C7 H7B 109.5
H7A C7 H7B 109.5
N2 C7 H7C 109.5
H7A C7 H7C 109.5
H7B C7 H7C 109.5
N1 C1 C2 112.6(8)
N1 C1 H1A 109.1
C2 C1 H1A 109.1
N1 C1 H1B 109.1
C2 C1 H1B 109.1
H1A C1 H1B 107.8
C2 C3 N2 114.4(6)
C2 C3 H3A 108.7
N2 C3 H3A 108.7
C2 C3 H3B 108.7
N2 C3 H3B 108.7
H3A C3 H3B 107.6
N1 C4 H4A 109.5
N1 C4 H4B 109.5
H4A C4 H4B 109.5
N1 C4 H4C 109.5
H4A C4 H4C 109.5
H4B C4 H4C 109.5
N1 C5 H5A 109.5
N1 C5 H5B 109.5
H5A C5 H5B 109.5
N1 C5 H5C 109.5
H5A C5 H5C 109.5
H5B C5 H5C 109.5
C9 C8 N3 116.5(8)
C9 C8 H8A 108.2
N3 C8 H8A 108.2
C9 C8 H8B 108.2
N3 C8 H8B 108.2
H8A C8 H8B 107.3
C9 C10 N4 114.8(7)
C9 C10 H10A 108.6
N4 C10 H10A 108.6
C9 C10 H10B 108.6
N4 C10 H10B 108.6
H10A C10 H10B 107.6
N3 C11 H11A 109.5
N3 C11 H11B 109.5
H11A C11 H11B 109.5
N3 C11 H11C 109.5
H11A C11 H11C 109.5
H11B C11 H11C 109.5
N3 C12 H12A 109.5
N3 C12 H12B 109.5
H12A C12 H12B 109.5
N3 C12 H12C 109.5
H12A C12 H12C 109.5
H12B C12 H12C 109.5
N5 C15 C16 110.4(4)
N5 C15 H15A 109.6
C16 C15 H15A 109.6
N5 C15 H15B 109.6
C16 C15 H15B 109.6
H15A C15 H15B 108.1
C16 C17 N6 110.7(4)
C16 C17 H17A 109.5
N6 C17 H17A 109.5
C16 C17 H17B 109.5
N6 C17 H17B 109.5
H17A C17 H17B 108.1
N2 C6 H6A 109.5
N2 C6 H6B 109.5
H6A C6 H6B 109.5
N2 C6 H6C 109.5
H6A C6 H6C 109.5
H6B C6 H6C 109.5
C10 C9 C8 124.6(7)
C10 C9 O4 114.0(6)
C8 C9 O4 112.5(6)
C10 C9 H9 100.0
C8 C9 H9 100.0
O4 C9 H9 100.0
N2 C53 C7 46.5(4)
N4 C13 H13A 109.5
N4 C13 H13B 109.5
H13A C13 H13B 109.5
N4 C13 H13C 109.5
H13A C13 H13C 109.5
H13B C13 H13C 109.5
N4 C14 H14A 109.5
N4 C14 H14B 109.5
H14A C14 H14B 109.5
N4 C14 H14C 109.5
H14A C14 H14C 109.5
H14B C14 H14C 109.5
O5 C16 C17 110.8(4)
O5 C16 C15 109.5(4)
C17 C16 C15 112.7(4)
O5 C16 H16 107.9
C17 C16 H16 107.9
C15 C16 H16 107.9
N5 C18 H18A 109.5
N5 C18 H18B 109.5
H18A C18 H18B 109.5
N5 C18 H18C 109.5
H18A C18 H18C 109.5
H18B C18 H18C 109.5
N5 C19 H19A 109.5
N5 C19 H19B 109.5
H19A C19 H19B 109.5
N5 C19 H19C 109.5
H19A C19 H19C 109.5
H19B C19 H19C 109.5
N6 C20 H20A 109.5
N6 C20 H20B 109.5
H20A C20 H20B 109.5
N6 C20 H20C 109.5
H20A C20 H20C 109.5
H20B C20 H20C 109.5
N6 C21 H21A 109.5
N6 C21 H21B 109.5
H21A C21 H21B 109.5
N6 C21 H21C 109.5
H21A C21 H21C 109.5
H21B C21 H21C 109.5
C27 C22 C23 119.1(4)
C27 C22 P1 121.1(3)
C23 C22 P1 119.9(3)
C24 C23 C22 120.2(4)
C24 C23 H23A 119.9
C22 C23 H23A 119.9
C25 C24 C23 120.2(4)
C25 C24 H24A 119.9
C23 C24 H24A 119.9
C26 C25 C24 119.8(4)
C26 C25 H25A 120.1
C24 C25 H25A 120.1
C25 C26 C27 120.1(4)
C25 C26 H26A 119.9
C27 C26 H26A 119.9
C26 C27 C22 120.6(4)
C26 C27 H27A 119.7
C22 C27 H27A 119.7
C29 C28 C33 117.3(5)
C29 C28 P2 121.2(4)
C33 C28 P2 121.5(4)
C28 C29 C30 120.5(6)
C28 C29 H29A 119.8
C30 C29 H29A 119.8
C31 C30 C29 122.4(7)
C31 C30 H30A 118.8
C29 C30 H30A 118.8
C30 C31 C32 118.4(5)
C30 C31 H31A 120.8
C32 C31 H31A 120.8
C31 C32 C33 120.4(7)
C31 C32 H32A 119.8
C33 C32 H32A 119.8
C28 C33 C32 121.0(6)
C28 C33 H33A 119.5
C32 C33 H33A 119.5
O3 Cu22 O50 176.0(6)
O3 Cu22 N2 87.8(2)
O50 Cu22 N2 90.3(6)
O3 Cu22 O2 90.96(19)
O50 Cu22 O2 92.1(6)
N2 Cu22 O2 158.0(3)
O2 Cu44 O49 94.8(6)
O2 Cu44 O4 91.94(19)
O49 Cu44 O4 171.0(6)
O2 Cu44 N4 153.8(3)
O49 Cu44 N4 95.2(6)
O4 Cu44 N4 81.27(18)
O2 Cu44 P2 71.26(14)
O4 Cu44 P2 162.81(19)
N4 Cu44 P2 112.16(17)
O5 Cu66 O2 94.6(3)
O5 Cu66 O51 166.8(6)
O2 Cu66 O51 94.1(6)
O5 Cu66 N6 86.0(3)
O2 Cu66 N6 170.5(3)
O51 Cu66 N6 87.1(6)
O1 Cu33 O7 92.7(3)
O1 Cu33 O4 92.3(3)
O7 Cu33 O4 148.9(3)
O1 Cu33 N3 157.7(4)
O7 Cu33 N3 83.5(3)
O4 Cu33 N3 80.4(2)
O1 Cu33 P1 70.9(2)
O4 Cu33 P1 161.1(3)
N3 Cu33 P1 112.0(3)
N5 Cu55 O5 91.0(3)
N5 Cu55 O1 170.9(4)
O5 Cu55 O1 90.7(3)
N5 Cu55 O8 88.7(3)
O5 Cu55 O8 153.4(4)
O1 Cu55 O8 85.8(3)
P2 O49 Cu44 116.0(11)
P2 O50 Cu22 114.1(11)
P2 O51 Cu66 115.2(11)

loop_
_geom_bond_atom_site_label_1
_geom_bond_atom_site_label_2
_geom_bond_distance
Cu1 O3 1.939(3)
Cu1 O1 1.946(3)
Cu1 O6 1.951(3)
Cu1 N1 2.029(3)
Cu2 O2 1.932(3)
Cu2 O3 1.950(3)
Cu2 O9 1.981(4)
Cu2 N2 2.041(4)
Cu4 O2 1.941(3)
Cu4 O4 1.971(3)
Cu4 O10 1.975(3)
Cu4 N4 2.025(4)
Cu6 O5 1.941(3)
Cu6 O2 1.952(3)
Cu6 O11 1.963(3)
Cu6 N6 2.029(4)
Cu3 O1 1.927(3)
Cu3 O7 1.946(3)
Cu3 O4 1.947(3)
Cu3 N3 2.003(4)
Cu5 O1 1.934(3)
Cu5 O5 1.945(3)
Cu5 O8 1.973(3)
Cu5 N5 2.034(4)
Cl1 O15 1.425(4)
Cl1 O14 1.426(4)
Cl1 O12 1.438(3)
Cl1 O13 1.445(3)
Cl2 O18 1.424(4)
Cl2 O19 1.440(4)
Cl2 O17 1.454(4)
Cl2 O16 1.460(4)
P1 O6 1.515(3)
P1 O8 1.527(3)
P1 O7 1.533(3)
P1 C22 1.805(4)
P1 Cu33 2.863(6)
P2 O49 1.351(18)
P2 O51 1.505(19)
P2 O11 1.511(3)
P2 O9 1.527(4)
P2 O10 1.554(4)
P2 O50 1.662(19)
P2 C28 1.811(4)
P2 Cu44 2.829(4)
O1 Cu33 1.855(6)
O1 Cu55 2.048(8)
O2 Cu44 1.881(4)
O2 Cu66 1.942(7)
O2 Cu22 2.063(4)
O3 C2 1.412(5)
O3 Cu22 1.917(5)
O4 C9 1.426(6)
O4 Cu44 1.991(5)
O4 Cu33 2.027(7)
O5 C16 1.423(5)
O5 Cu55 1.903(8)
O5 Cu66 1.922(7)
O7 Cu33 2.007(7)
O8 Cu55 2.115(8)
N1 C55 1.376(13)
N1 C1 1.416(12)
N1 C4 1.482(8)
N1 C54 1.514(13)
N1 C51 1.523(13)
N1 C5 1.538(9)
N2 C7 1.400(8)
N2 C53 1.442(13)
N2 C6 1.451(7)
N2 C3 1.521(9)
N2 Cu22 1.961(5)
N3 C61 1.400(12)
N3 C12 1.426(11)
N3 C8 1.442(12)
N3 C58 1.467(12)
N3 C11 1.570(11)
N3 C62 1.635(13)
N3 Cu33 2.149(7)
N4 C14 1.435(8)
N4 C13 1.454(9)
N4 C60 1.489(10)
N4 C10 1.507(9)
N4 Cu44 2.177(5)
N5 C19 1.460(7)
N5 C15 1.477(7)
N5 C18 1.495(7)
N5 C65 1.615(18)
N5 Cu55 1.903(8)
N6 C21 1.449(6)
N6 C20 1.453(7)
N6 C67 1.46(2)
N6 C17 1.495(7)
N6 Cu66 2.038(7)
C2 C3 1.373(10)
C2 C1 1.499(11)
C2 H2 1.0000
C7 H7A 0.9800
C7 H7B 0.9800
C7 H7C 0.9800
C1 H1A 0.9900
C1 H1B 0.9900
C3 H3A 0.9900
C3 H3B 0.9900
C4 H4A 0.9800
C4 H4B 0.9800
C4 H4C 0.9800
C5 H5A 0.9800
C5 H5B 0.9800
C5 H5C 0.9800
C8 C9 1.422(12)
C8 H8A 0.9900
C8 H8B 0.9900
C10 C9 1.366(10)
C10 H10A 0.9900
C10 H10B 0.9900
C11 H11A 0.9800
C11 H11B 0.9800
C11 H11C 0.9800
C12 H12A 0.9800
C12 H12B 0.9800
C12 H12C 0.9800
C15 C16 1.490(7)
C15 H15A 0.9900
C15 H15B 0.9900
C17 C16 1.482(7)
C17 H17A 0.9900
C17 H17B 0.9900
C6 H6A 0.9800
C6 H6B 0.9800
C6 H6C 0.9800
C9 H9 1.0000
C13 H13A 0.9800
C13 H13B 0.9800
C13 H13C 0.9800
C14 H14A 0.9800
C14 H14B 0.9800
C14 H14C 0.9800
C16 H16 1.0000
C18 H18A 0.9800
C18 H18B 0.9800
C18 H18C 0.9800
C19 H19A 0.9800
C19 H19B 0.9800
C19 H19C 0.9800
C20 H20A 0.9800
C20 H20B 0.9800
C20 H20C 0.9800
C21 H21A 0.9800
C21 H21B 0.9800
C21 H21C 0.9800
C22 C27 1.392(6)
C22 C23 1.396(6)
C23 C24 1.391(6)
C23 H23A 0.9500
C24 C25 1.387(7)
C24 H24A 0.9500
C25 C26 1.387(7)
C25 H25A 0.9500
C26 C27 1.388(6)
C26 H26A 0.9500
C27 H27A 0.9500
C28 C29 1.364(8)
C28 C33 1.384(7)
C29 C30 1.392(9)
C29 H29A 0.9500
C30 C31 1.327(11)
C30 H30A 0.9500
C31 C32 1.370(11)
C31 H31A 0.9500
C32 C33 1.387(8)
C32 H32A 0.9500
C33 H33A 0.9500
Cu22 O50 1.95(2)
Cu44 O49 1.963(19)
Cu66 O51 1.95(2)

loop_
_geom_torsion_atom_site_label_1
_geom_torsion_atom_site_label_2
_geom_torsion_atom_site_label_3
_geom_torsion_atom_site_label_4
_geom_torsion
O7 Cu3 O1 Cu5 -73.23(17)
O4 Cu3 O1 Cu5 111.47(16)
O7 Cu3 O1 Cu1 51.24(16)
O4 Cu3 O1 Cu1 -124.07(14)
O5 Cu5 O1 Cu3 -132.06(15)
O8 Cu5 O1 Cu3 44.18(16)
N5 Cu5 O1 Cu3 142.5(5)
O5 Cu5 O1 Cu1 105.06(14)
O8 Cu5 O1 Cu1 -78.70(15)
N5 Cu5 O1 Cu1 19.6(6)
O3 Cu1 O1 Cu33 108.9(3)
O6 Cu1 O1 Cu33 -73.4(3)
N1 Cu1 O1 Cu33 23.4(6)
O3 Cu1 O1 Cu3 99.94(14)
O6 Cu1 O1 Cu3 -82.39(15)
N1 Cu1 O1 Cu3 14.4(6)
O3 Cu1 O1 Cu5 -133.26(14)
O6 Cu1 O1 Cu5 44.41(15)
N1 Cu1 O1 Cu5 141.2(4)
O3 Cu1 O1 Cu55 -128.0(2)
O6 Cu1 O1 Cu55 49.6(3)
N1 Cu1 O1 Cu55 146.4(5)
O3 Cu2 O2 Cu4 -128.29(14)
O9 Cu2 O2 Cu4 49.57(16)
N2 Cu2 O2 Cu4 148.4(6)
O3 Cu2 O2 Cu6 104.27(15)
O9 Cu2 O2 Cu6 -77.87(17)
N2 Cu2 O2 Cu6 21.0(7)
O4 Cu4 O2 Cu2 93.81(15)
O10 Cu4 O2 Cu2 -80.38(17)
O4 Cu4 O2 Cu6 -137.86(15)
O10 Cu4 O2 Cu6 47.94(18)
O5 Cu6 O2 Cu2 -130.28(15)
O11 Cu6 O2 Cu2 48.45(17)
O5 Cu6 O2 Cu4 102.70(15)
O11 Cu6 O2 Cu4 -78.57(17)
O5 Cu6 O2 Cu66 81.3(12)
O1 Cu1 O3 C2 -168.6(4)
N1 Cu1 O3 C2 -4.4(4)
O1 Cu1 O3 Cu22 36.0(3)
N1 Cu1 O3 Cu22 -159.8(3)
O1 Cu1 O3 Cu2 10.7(2)
N1 Cu1 O3 Cu2 174.9(2)
O2 Cu2 O3 C2 -178.0(4)
N2 Cu2 O3 C2 -10.2(4)
O2 Cu2 O3 Cu1 2.7(2)
N2 Cu2 O3 Cu1 170.5(2)
O1 Cu3 O4 C9 -169.7(4)
N3 Cu3 O4 C9 8.0(4)
O1 Cu3 O4 Cu4 -9.5(2)
N3 Cu3 O4 Cu4 168.2(3)
O2 Cu4 O4 C9 -175.0(4)
N4 Cu4 O4 C9 -4.1(4)
O2 Cu4 O4 Cu3 24.7(2)
N4 Cu4 O4 Cu3 -164.4(3)
O2 Cu6 O5 C16 -171.4(3)
N6 Cu6 O5 C16 -1.3(3)
O2 Cu6 O5 Cu55 26.0(4)
O2 Cu6 O5 Cu5 8.1(2)
N6 Cu6 O5 Cu5 178.2(2)
O1 Cu5 O5 C16 -176.4(3)
N5 Cu5 O5 C16 -10.6(3)
O1 Cu5 O5 Cu6 4.0(2)
N5 Cu5 O5 Cu6 169.9(3)
O8 P1 O6 Cu1 -87.9(2)
O7 P1 O6 Cu1 36.6(2)
C22 P1 O6 Cu1 154.60(19)
Cu33 P1 O6 Cu1 -7.5(2)
O1 Cu1 O6 P1 35.4(2)
N1 Cu1 O6 P1 -129.0(2)
O6 P1 O7 Cu3 -79.5(2)
O8 P1 O7 Cu3 45.8(3)
C22 P1 O7 Cu3 163.0(2)
Cu33 P1 O7 Cu3 9.65(18)
O6 P1 O7 Cu33 -89.2(3)
O8 P1 O7 Cu33 36.1(3)
C22 P1 O7 Cu33 153.3(2)
O1 Cu3 O7 P1 26.5(2)
N3 Cu3 O7 P1 -151.3(3)
O6 P1 O8 Cu5 39.2(2)
O7 P1 O8 Cu5 -86.6(2)
C22 P1 O8 Cu5 156.22(19)
Cu33 P1 O8 Cu5 -62.5(2)
O6 P1 O8 Cu55 28.7(3)
O7 P1 O8 Cu55 -97.1(3)
C22 P1 O8 Cu55 145.7(3)
Cu33 P1 O8 Cu55 -73.0(3)
O1 Cu5 O8 P1 34.1(2)
N5 Cu5 O8 P1 -132.0(2)
O49 P2 O9 Cu2 -104.2(9)
O51 P2 O9 Cu2 1.6(13)
O11 P2 O9 Cu2 40.0(3)
O10 P2 O9 Cu2 -84.7(3)
O50 P2 O9 Cu2 62.4(9)
C28 P2 O9 Cu2 156.6(2)
Cu44 P2 O9 Cu2 -62.31(19)
O2 Cu2 O9 P2 30.8(2)
N2 Cu2 O9 P2 -137.1(2)
O49 P2 O10 Cu4 62.9(10)
O51 P2 O10 Cu4 -100.6(8)
O11 P2 O10 Cu4 -84.4(3)
O9 P2 O10 Cu4 41.5(3)
O50 P2 O10 Cu4 -9.1(13)
C28 P2 O10 Cu4 159.4(2)
Cu44 P2 O10 Cu4 12.28(12)
O2 Cu4 O10 P2 31.0(2)
N4 Cu4 O10 P2 -139.6(3)
O49 P2 O11 Cu6 -11.4(15)
O51 P2 O11 Cu6 64.7(11)
O9 P2 O11 Cu6 -82.9(3)
O10 P2 O11 Cu6 41.7(3)
O50 P2 O11 Cu6 -102.2(8)
C28 P2 O11 Cu6 159.6(2)
Cu44 P2 O11 Cu6 -8.3(3)
O2 Cu6 O11 P2 30.7(2)
N6 Cu6 O11 P2 -139.4(2)
O3 Cu1 N1 C55 -130.7(8)
O1 Cu1 N1 C55 -44.0(10)
O6 Cu1 N1 C55 52.9(8)
O3 Cu1 N1 C1 21.8(6)
O1 Cu1 N1 C1 108.4(7)
O6 Cu1 N1 C1 -154.7(6)
O3 Cu1 N1 C4 146.3(5)
O1 Cu1 N1 C4 -127.1(6)
O6 Cu1 N1 C4 -30.2(4)
O3 Cu1 N1 C54 105.7(6)
O1 Cu1 N1 C54 -167.7(7)
O6 Cu1 N1 C54 -70.8(6)
O3 Cu1 N1 C51 -5.6(8)
O1 Cu1 N1 C51 81.0(9)
O6 Cu1 N1 C51 177.9(8)
O3 Cu1 N1 C5 -96.7(4)
O1 Cu1 N1 C5 -10.0(7)
O6 Cu1 N1 C5 86.9(4)
O2 Cu2 N2 C7 -158.4(7)
O3 Cu2 N2 C7 117.3(5)
O9 Cu2 N2 C7 -59.5(6)
O2 Cu2 N2 C53 111.3(8)
O3 Cu2 N2 C53 27.0(6)
O9 Cu2 N2 C53 -149.8(6)
O2 Cu2 N2 C6 -35.2(9)
O3 Cu2 N2 C6 -119.5(5)
O9 Cu2 N2 C6 63.7(5)
O2 Cu2 N2 C3 77.9(8)
O3 Cu2 N2 C3 -6.3(4)
O9 Cu2 N2 C3 176.8(4)
O7 Cu3 N3 C61 34.6(7)
O4 Cu3 N3 C61 -150.3(7)
O7 Cu3 N3 C12 -42.7(6)
O4 Cu3 N3 C12 132.4(7)
O7 Cu3 N3 C8 -167.9(7)
O4 Cu3 N3 C8 7.2(7)
O7 Cu3 N3 C58 164.0(6)
O4 Cu3 N3 C58 -20.9(6)
O7 Cu3 N3 C11 74.2(5)
O4 Cu3 N3 C11 -110.7(5)
O7 Cu3 N3 C62 -85.0(5)
O4 Cu3 N3 C62 90.1(5)
O4 Cu4 N4 C14 -115.0(5)
O10 Cu4 N4 C14 59.7(5)
O4 Cu4 N4 C13 123.0(5)
O10 Cu4 N4 C13 -62.3(5)
O4 Cu4 N4 C60 22.6(5)
O10 Cu4 N4 C60 -162.7(5)
O4 Cu4 N4 C10 -13.3(5)
O10 Cu4 N4 C10 161.4(5)
O1 Cu5 N5 C19 -163.1(5)
O5 Cu5 N5 C19 110.6(4)
O8 Cu5 N5 C19 -64.3(4)
O1 Cu5 N5 C15 71.4(7)
O5 Cu5 N5 C15 -14.8(4)
O8 Cu5 N5 C15 170.3(4)
O1 Cu5 N5 C18 -44.3(7)
O5 Cu5 N5 C18 -130.6(4)
O8 Cu5 N5 C18 54.5(4)
O1 Cu5 N5 C65 109.9(10)
O5 Cu5 N5 C65 23.7(9)
O8 Cu5 N5 C65 -151.3(9)
O5 Cu6 N6 C21 137.0(4)
O11 Cu6 N6 C21 -40.9(4)
O5 Cu6 N6 C20 -99.0(4)
O11 Cu6 N6 C20 83.0(4)
O5 Cu6 N6 C67 -18.0(12)
O11 Cu6 N6 C67 164.0(12)
O5 Cu6 N6 C17 22.7(3)
O11 Cu6 N6 C17 -155.2(3)
Cu22 O3 C2 C3 8.0(8)
Cu1 O3 C2 C3 -153.6(6)
Cu2 O3 C2 C3 27.0(8)
Cu22 O3 C2 C1 147.8(7)
Cu1 O3 C2 C1 -13.7(8)
Cu2 O3 C2 C1 166.8(6)
C6 N2 C7 C53 133.1(7)
C3 N2 C7 C53 16.3(6)
Cu22 N2 C7 C53 -109.3(7)
Cu2 N2 C7 C53 -103.2(6)
C55 N1 C1 C2 111.1(12)
C4 N1 C1 C2 -162.2(8)
C54 N1 C1 C2 -138.8(11)
C51 N1 C1 C2 57.2(15)
C5 N1 C1 C2 77.9(10)
Cu1 N1 C1 C2 -34.5(10)
C3 C2 C1 N1 171.0(8)
O3 C2 C1 N1 33.4(11)
O3 C2 C3 N2 -33.5(10)
C1 C2 C3 N2 -170.7(8)
C7 N2 C3 C2 -99.7(9)
C53 N2 C3 C2 -68.1(11)
C6 N2 C3 C2 140.5(8)
Cu22 N2 C3 C2 39.8(8)
Cu2 N2 C3 C2 23.1(8)
C61 N3 C8 C9 132.6(11)
C12 N3 C8 C9 -148.5(10)
C58 N3 C8 C9 66.5(16)
C11 N3 C8 C9 93.1(12)
C62 N3 C8 C9 -124.7(12)
Cu3 N3 C8 C9 -22.2(13)
Cu33 N3 C8 C9 -10.4(13)
C14 N4 C10 C9 145.6(9)
C13 N4 C10 C9 -98.0(9)
C60 N4 C10 C9 -64.6(10)
Cu4 N4 C10 C9 31.0(10)
Cu44 N4 C10 C9 46.8(9)
C19 N5 C15 C16 -86.0(6)
C18 N5 C15 C16 154.7(5)
C65 N5 C15 C16 -52.4(11)
Cu55 N5 C15 C16 47.3(5)
Cu5 N5 C15 C16 36.9(5)
C21 N6 C17 C16 -160.8(5)
C20 N6 C17 C16 78.3(6)
C67 N6 C17 C16 58.0(12)
Cu6 N6 C17 C16 -40.3(5)
Cu66 N6 C17 C16 -30.8(5)
N4 C10 C9 C8 177.9(10)
N4 C10 C9 O4 -37.5(11)
N3 C8 C9 C10 175.2(10)
N3 C8 C9 O4 30.2(14)
Cu3 O4 C9 C10 -171.0(6)
Cu4 O4 C9 C10 23.6(8)
Cu44 O4 C9 C10 4.1(8)
Cu33 O4 C9 C10 175.7(7)
Cu3 O4 C9 C8 -22.1(9)
Cu4 O4 C9 C8 172.5(7)
Cu44 O4 C9 C8 153.0(7)
Cu33 O4 C9 C8 -35.4(9)
C6 N2 C53 C7 -112.6(9)
C3 N2 C53 C7 -151.1(11)
Cu22 N2 C53 C7 128.7(5)
Cu2 N2 C53 C7 111.3(5)
Cu55 O5 C16 C17 146.3(4)
Cu66 O5 C16 C17 -32.3(5)
Cu6 O5 C16 C17 -21.5(5)
Cu5 O5 C16 C17 158.8(4)
Cu55 O5 C16 C15 21.4(5)
Cu66 O5 C16 C15 -157.2(4)
Cu6 O5 C16 C15 -146.5(4)
Cu5 O5 C16 C15 33.9(5)
N6 C17 C16 O5 42.1(6)
N6 C17 C16 C15 165.1(4)
N5 C15 C16 O5 -48.0(6)
N5 C15 C16 C17 -171.8(5)
O6 P1 C22 C27 -164.8(3)
O8 P1 C22 C27 75.2(4)
O7 P1 C22 C27 -43.7(4)
Cu33 P1 C22 C27 -14.0(5)
O6 P1 C22 C23 15.3(4)
O8 P1 C22 C23 -104.7(4)
O7 P1 C22 C23 136.5(3)
Cu33 P1 C22 C23 166.2(3)
C27 C22 C23 C24 1.3(7)
P1 C22 C23 C24 -178.8(4)
C22 C23 C24 C25 -1.3(7)
C23 C24 C25 C26 0.5(7)
C24 C25 C26 C27 0.3(7)
C25 C26 C27 C22 -0.2(7)
C23 C22 C27 C26 -0.6(6)
P1 C22 C27 C26 179.6(3)
O49 P2 C28 C29 152.9(10)
O51 P2 C28 C29 22.2(10)
O11 P2 C28 C29 -22.1(6)
O9 P2 C28 C29 -143.1(6)
O10 P2 C28 C29 97.3(6)
O50 P2 C28 C29 -89.3(9)
Cu44 P2 C28 C29 138.6(6)
O49 P2 C28 C33 -28.9(9)
O51 P2 C28 C33 -159.6(9)
O11 P2 C28 C33 156.1(5)
O9 P2 C28 C33 35.1(5)
O10 P2 C28 C33 -84.5(5)
O50 P2 C28 C33 88.9(8)
Cu44 P2 C28 C33 -43.2(6)
C33 C28 C29 C30 0.0(12)
P2 C28 C29 C30 178.2(7)
C28 C29 C30 C31 -1.0(16)
C29 C30 C31 C32 2.9(14)
C30 C31 C32 C33 -3.8(12)
C29 C28 C33 C32 -0.9(10)
P2 C28 C33 C32 -179.1(6)
C31 C32 C33 C28 2.8(12)
C2 O3 Cu22 N2 13.0(4)
Cu1 O3 Cu22 N2 168.7(2)
C2 O3 Cu22 O2 171.0(4)
Cu1 O3 Cu22 O2 -33.2(3)
C7 N2 Cu22 O3 103.5(7)
C53 N2 Cu22 O3 5.3(6)
C6 N2 Cu22 O3 -133.6(5)
C3 N2 Cu22 O3 -27.0(4)
C7 N2 Cu22 O50 -80.0(9)
C53 N2 Cu22 O50 -178.2(8)
C6 N2 Cu22 O50 42.9(7)
C3 N2 Cu22 O50 149.5(7)
C7 N2 Cu22 O2 16.5(10)
C53 N2 Cu22 O2 -81.8(9)
C6 N2 Cu22 O2 139.3(7)
C3 N2 Cu22 O2 -114.0(7)
Cu44 O2 Cu22 O3 -107.3(2)
Cu66 O2 Cu22 O3 124.9(3)
Cu6 O2 Cu22 O3 120.68(17)
Cu44 O2 Cu22 O50 75.2(6)
Cu66 O2 Cu22 O50 -52.6(6)
Cu44 O2 Cu22 N2 -20.9(7)
Cu66 O2 Cu22 N2 -148.7(6)
Cu66 O2 Cu44 O49 66.4(6)
Cu22 O2 Cu44 O49 -55.2(6)
Cu66 O2 Cu44 O4 -119.6(3)
Cu22 O2 Cu44 O4 118.8(2)
Cu66 O2 Cu44 N4 -45.6(6)
Cu22 O2 Cu44 N4 -167.2(5)
Cu66 O2 Cu44 P2 56.7(3)
Cu22 O2 Cu44 P2 -64.94(16)
C9 O4 Cu44 O2 172.7(4)
Cu3 O4 Cu44 O2 -13.8(4)
Cu4 O4 Cu44 O2 85.6(3)
Cu33 O4 Cu44 O2 3.7(4)
C9 O4 Cu44 N4 18.2(4)
Cu33 O4 Cu44 N4 -150.9(3)
C9 O4 Cu44 P2 160.8(8)
Cu33 O4 Cu44 P2 -8.2(10)
C14 N4 Cu44 O2 154.8(6)
C13 N4 Cu44 O2 34.7(9)
C60 N4 Cu44 O2 -74.9(8)
C10 N4 Cu44 O2 -109.0(7)
Cu4 N4 Cu44 O2 5.2(3)
C14 N4 Cu44 O49 42.9(7)
C13 N4 Cu44 O49 -77.2(8)
C60 N4 Cu44 O49 173.1(8)
C10 N4 Cu44 O49 139.1(7)
Cu4 N4 Cu44 O49 -106.7(7)
C14 N4 Cu44 O4 -128.7(5)
C13 N4 Cu44 O4 111.2(6)
C60 N4 Cu44 O4 1.5(6)
C10 N4 Cu44 O4 -32.6(5)
Cu4 N4 Cu44 O4 81.6(3)
C14 N4 Cu44 P2 62.4(5)
C13 N4 Cu44 P2 -57.7(6)
C60 N4 Cu44 P2 -167.3(5)
C10 N4 Cu44 P2 158.6(5)
Cu4 N4 Cu44 P2 -87.2(4)
O49 P2 Cu44 O2 156.9(12)
O51 P2 Cu44 O2 -60.8(7)
O11 P2 Cu44 O2 -20.4(2)
O9 P2 Cu44 O2 87.6(2)
O10 P2 Cu44 O2 -121.7(3)
O50 P2 Cu44 O2 46.5(7)
C28 P2 Cu44 O2 179.2(3)
O51 P2 Cu44 O49 142.3(14)
O11 P2 Cu44 O49 -177.3(12)
O9 P2 Cu44 O49 -69.3(12)
O10 P2 Cu44 O49 81.4(12)
O50 P2 Cu44 O49 -110.4(14)
C28 P2 Cu44 O49 22.3(13)
O49 P2 Cu44 O4 169.5(15)
O51 P2 Cu44 O4 -48.2(11)
O11 P2 Cu44 O4 -7.8(8)
O9 P2 Cu44 O4 100.2(8)
O10 P2 Cu44 O4 -109.2(8)
O50 P2 Cu44 O4 59.0(11)
C28 P2 Cu44 O4 -168.2(7)
O49 P2 Cu44 N4 -50.9(12)
O51 P2 Cu44 N4 91.4(8)
O11 P2 Cu44 N4 131.8(2)
O9 P2 Cu44 N4 -120.2(3)
O10 P2 Cu44 N4 30.5(3)
O50 P2 Cu44 N4 -161.3(7)
C28 P2 Cu44 N4 -28.6(4)
C16 O5 Cu66 O2 -177.9(3)
Cu55 O5 Cu66 O2 4.2(5)
C16 O5 Cu66 O51 -47(3)
Cu55 O5 Cu66 O51 135(3)
C16 O5 Cu66 N6 11.6(4)
Cu55 O5 Cu66 N6 -166.3(4)
Cu44 O2 Cu66 O5 124.8(2)
Cu22 O2 Cu66 O5 -113.0(2)
Cu44 O2 Cu66 O51 -45.2(6)
Cu22 O2 Cu66 O51 76.9(6)
C21 N6 Cu66 O5 131.0(4)
C20 N6 Cu66 O5 -107.6(4)
C67 N6 Cu66 O5 -29.4(12)
C17 N6 Cu66 O5 10.9(4)
C21 N6 Cu66 O51 -60.2(7)
C20 N6 Cu66 O51 61.1(7)
C67 N6 Cu66 O51 139.3(13)
C17 N6 Cu66 O51 179.7(7)
Cu1 O1 Cu33 O7 34.6(3)
Cu55 O1 Cu33 O7 -82.1(3)
Cu1 O1 Cu33 O4 -114.7(2)
Cu55 O1 Cu33 O4 128.5(3)
Cu1 O1 Cu33 N3 -44.8(10)
Cu55 O1 Cu33 N3 -161.5(9)
Cu1 O1 Cu33 P1 56.58(18)
Cu55 O1 Cu33 P1 -60.2(3)
P1 O7 Cu33 O1 43.7(3)
P1 O7 Cu33 O4 142.8(6)
P1 O7 Cu33 N3 -158.3(2)
C9 O4 Cu33 O1 -178.2(4)
Cu44 O4 Cu33 O1 -9.2(4)
C9 O4 Cu33 O7 82.6(7)
Cu44 O4 Cu33 O7 -108.3(7)
C9 O4 Cu33 N3 22.9(4)
Cu44 O4 Cu33 N3 -168.0(3)
C9 O4 Cu33 P1 155.6(8)
Cu3 O4 Cu33 P1 66.2(9)
Cu4 O4 Cu33 P1 -59.0(10)
Cu44 O4 Cu33 P1 -35.3(11)
C61 N3 Cu33 O1 131.6(11)
C12 N3 Cu33 O1 54.3(12)
C8 N3 Cu33 O1 -79.1(12)
C58 N3 Cu33 O1 -106.0(11)
C11 N3 Cu33 O1 167.2(10)
C62 N3 Cu33 O1 7.6(12)
C61 N3 Cu33 O7 50.4(7)
C12 N3 Cu33 O7 -26.9(7)
C8 N3 Cu33 O7 -160.3(7)
C58 N3 Cu33 O7 172.8(6)
C11 N3 Cu33 O7 86.0(5)
C62 N3 Cu33 O7 -73.6(6)
C61 N3 Cu33 O4 -156.2(7)
C12 N3 Cu33 O4 126.4(7)
C8 N3 Cu33 O4 -7.0(7)
C58 N3 Cu33 O4 -33.9(6)
C11 N3 Cu33 O4 -120.6(5)
C62 N3 Cu33 O4 79.8(6)
Cu3 N3 Cu33 O4 76.1(8)
C61 N3 Cu33 P1 38.6(7)
C12 N3 Cu33 P1 -38.7(8)
C8 N3 Cu33 P1 -172.1(7)
C58 N3 Cu33 P1 161.0(6)
C11 N3 Cu33 P1 74.3(5)
C62 N3 Cu33 P1 -85.3(6)
O6 P1 Cu33 O1 -26.9(2)
O8 P1 Cu33 O1 81.8(2)
O7 P1 Cu33 O1 -133.1(3)
C22 P1 Cu33 O1 -177.9(2)
O6 P1 Cu33 O7 106.1(3)
O8 P1 Cu33 O7 -145.1(3)
C22 P1 Cu33 O7 -44.9(4)
O6 P1 Cu33 O4 0.9(9)
O8 P1 Cu33 O4 109.6(9)
O7 P1 Cu33 O4 -105.2(9)
C22 P1 Cu33 O4 -150.1(8)
O6 P1 Cu33 N3 129.5(3)
O8 P1 Cu33 N3 -121.8(3)
O7 P1 Cu33 N3 23.3(3)
C22 P1 Cu33 N3 -21.5(4)
C19 N5 Cu55 O5 100.2(5)
C15 N5 Cu55 O5 -28.5(4)
C18 N5 Cu55 O5 -139.3(4)
C65 N5 Cu55 O5 9.7(9)
C19 N5 Cu55 O8 -53.2(5)
C15 N5 Cu55 O8 178.1(4)
C18 N5 Cu55 O8 67.3(4)
C65 N5 Cu55 O8 -143.7(9)
C16 O5 Cu55 N5 4.8(4)
Cu66 O5 Cu55 N5 -177.3(4)
C16 O5 Cu55 O1 175.9(3)
Cu66 O5 Cu55 O1 -6.2(5)
C16 O5 Cu55 O8 93.9(9)
Cu66 O5 Cu55 O8 -88.2(10)
Cu33 O1 Cu55 O5 -117.4(3)
Cu1 O1 Cu55 O5 115.9(2)
Cu33 O1 Cu55 O8 36.2(3)
Cu1 O1 Cu55 O8 -90.5(2)
P1 O8 Cu55 N5 -139.0(3)
P1 O8 Cu55 O5 131.3(9)
P1 O8 Cu55 O1 48.2(3)
O51 P2 O49 Cu44 -46.2(16)
O11 P2 O49 Cu44 5(2)
O9 P2 O49 Cu44 92.3(11)
O10 P2 O49 Cu44 -64.7(9)
O50 P2 O49 Cu44 81.0(13)
C28 P2 O49 Cu44 -166.3(8)
O2 Cu44 O49 P2 -21.9(12)
N4 Cu44 O49 P2 133.8(11)
O49 P2 O50 Cu22 -49.3(14)
O51 P2 O50 Cu22 86.2(12)
O11 P2 O50 Cu22 95.3(10)
O9 P2 O50 Cu22 -61.8(9)
O10 P2 O50 Cu22 5(2)
C28 P2 O50 Cu22 -163.3(8)
Cu44 P2 O50 Cu22 -10.3(11)
N2 Cu22 O50 P2 134.2(10)
O2 Cu22 O50 P2 -23.9(10)
O49 P2 O51 Cu66 75.7(15)
O11 P2 O51 Cu66 -66.1(10)
O9 P2 O51 Cu66 -8(2)
O10 P2 O51 Cu66 91.2(10)
O50 P2 O51 Cu66 -53.8(13)
C28 P2 O51 Cu66 -163.6(8)
Cu44 P2 O51 Cu66 48.9(10)
O5 Cu66 O51 P2 -152(2)
O2 Cu66 O51 P2 -20.7(11)
N6 Cu66 O51 P2 149.8(11)
